data_4123785
loop_
_publ_author_name
'Park, Yu Jin'
'Ryu, Ji Yeon'
'Begum, Halima'
'Lee, Min Hyung'
'Stang, Peter J.'
'Lee, Junseong'

_publ_section_title
;
 Selective Formation of Heterometallic Ru-Ag Supramolecules via
 Stoichiometric Control of Multiple Different Tectons.
;
_journal_issue 18
_journal_name_full 'Journal of the American Chemical Society'
_journal_page_first 5863
_journal_page_last 5866
_journal_paper_doi 10.1021/jacs.5b01253
_journal_volume 137
_journal_year 2015
_chemical_formula_sum 'C109 H102 Ag6 F18 N24 O25 Ru6 S6'
_chemical_formula_weight 3936.15
_chemical_name_systematic
; 
 ? 
;
_space_group_IT_number 2
_symmetry_cell_setting triclinic
_symmetry_space_group_name_Hall '-P 1'
_symmetry_space_group_name_H-M 'P -1'
_atom_sites_solution_hydrogens geom
_atom_sites_solution_primary direct
_atom_sites_solution_secondary difmap
_audit_creation_method SHELXL-97
_cell_angle_alpha 99.2850(10)
_cell_angle_beta 114.2580(10)
_cell_angle_gamma 104.7440(10)
_cell_formula_units_Z 1
_cell_length_a 16.1775(3)
_cell_length_b 16.6309(3)
_cell_length_c 17.1767(3)
_cell_measurement_temperature 100(2)
_cell_volume 3884.84(13)
_computing_structure_refinement 'SHELXL-97 (Sheldrick, 2008)'
_computing_structure_solution 'SHELXS-97 (Sheldrick, 2008)'
_diffrn_ambient_temperature 100(2)
_diffrn_measured_fraction_theta_full 0.978
_diffrn_measured_fraction_theta_max 0.978
_diffrn_radiation_monochromator graphite
_diffrn_radiation_source 'fine-focus sealed tube'
_diffrn_radiation_type MoK\a
_diffrn_radiation_wavelength 0.71073
_diffrn_reflns_av_R_equivalents 0.1520
_diffrn_reflns_av_sigmaI/netI 0.2722
_diffrn_reflns_limit_h_max 19
_diffrn_reflns_limit_h_min -17
_diffrn_reflns_limit_k_max 20
_diffrn_reflns_limit_k_min -20
_diffrn_reflns_limit_l_max 20
_diffrn_reflns_limit_l_min -20
_diffrn_reflns_number 37147
_diffrn_reflns_theta_full 25.38
_diffrn_reflns_theta_max 25.38
_diffrn_reflns_theta_min 1.46
_exptl_absorpt_coefficient_mu 1.470
_exptl_crystal_density_diffrn 1.682
_exptl_crystal_density_method 'not measured'
_exptl_crystal_description block
_exptl_crystal_F_000 1928
_refine_diff_density_max 1.321
_refine_diff_density_min -0.714
_refine_diff_density_rms 0.180
_refine_ls_extinction_method none
_refine_ls_goodness_of_fit_ref 0.959
_refine_ls_hydrogen_treatment mixed
_refine_ls_matrix_type full
_refine_ls_number_parameters 891
_refine_ls_number_reflns 13956
_refine_ls_number_restraints 54
_refine_ls_restrained_S_all 0.958
_refine_ls_R_factor_all 0.2348
_refine_ls_R_factor_gt 0.0825
_refine_ls_shift/su_max 0.045
_refine_ls_shift/su_mean 0.000
_refine_ls_structure_factor_coef Fsqd
_refine_ls_weighting_details 'calc w=1/[\s^2^(Fo^2^)+(0.1000P)^2^+0.7240P] where P=(Fo^2^+2Fc^2^)/3'
_refine_ls_weighting_scheme calc
_refine_ls_wR_factor_gt 0.1786
_refine_ls_wR_factor_ref 0.2362
_reflns_number_gt 5494
_reflns_number_total 13956
_reflns_threshold_expression >2sigma(I)
_cod_data_source_file ja5b01253_si_004.cif
_cod_data_source_block yj07-2
_cod_original_cell_volume 3884.83(12)
_cod_original_sg_symbol_H-M P-1
_cod_database_code 4123785

loop_
_symmetry_equiv_pos_as_xyz
'x, y, z'
'-x, -y, -z'

loop_
_atom_site_label
_atom_site_type_symbol
_atom_site_fract_x
_atom_site_fract_y
_atom_site_fract_z
_atom_site_U_iso_or_equiv
_atom_site_adp_type
_atom_site_occupancy
_atom_site_symmetry_multiplicity
_atom_site_calc_flag
_atom_site_refinement_flags
Ru3 Ru 0.72405(9) 0.30081(8) 0.14422(8) 0.0345(4) Uani 1 1 d .
Ru1 Ru 0.35063(10) 0.63676(8) 0.21071(9) 0.0358(4) Uani 1 1 d .
Ru2 Ru 0.34945(9) 0.26995(8) 0.15295(9) 0.0347(4) Uani 1 1 d .
Ag2 Ag 0.20657(10) 0.39680(8) 0.03146(9) 0.0526(4) Uani 1 1 d .
Ag3 Ag 0.63078(10) 0.41894(9) 0.27580(9) 0.0512(4) Uani 1 1 d .
Ag1 Ag 0.47524(10) 0.78149(8) 0.11500(9) 0.0539(4) Uani 1 1 d .
N2 N 0.3485(9) 0.4515(8) 0.1750(8) 0.034(3) Uani 1 1 d .
N4 N 0.5004(9) 0.4624(8) 0.2404(8) 0.038(3) Uani 1 1 d .
N3 N 0.4091(9) 0.4066(8) 0.1928(8) 0.034(3) Uani 1 1 d .
N1 N 0.4040(10) 0.5365(7) 0.2133(8) 0.033(3) Uani 1 1 d .
C33 C 0.6498(13) 0.7773(10) 0.3194(12) 0.054(5) Uani 1 1 d .
H33 H 0.6459 0.8285 0.3028 0.065 Uiso 1 1 calc R
C31 C 0.5781(13) 0.6246(10) 0.3030(11) 0.043(4) Uani 1 1 d .
C37 C 0.4968(13) 0.5442(9) 0.2544(10) 0.036(4) Uani 1 1 d .
C32 C 0.5710(11) 0.7015(10) 0.2822(10) 0.036(4) Uani 1 1 d .
O1 O 0.4842(8) 0.7014(6) 0.2182(7) 0.043(3) Uani 1 1 d .
C36 C 0.6668(14) 0.6308(12) 0.3678(12) 0.056(5) Uani 1 1 d .
H36 H 0.6722 0.5798 0.3843 0.067 Uiso 1 1 calc R
C34 C 0.7365(14) 0.7747(13) 0.3835(13) 0.078(6) Uani 1 1 d .
H34 H 0.7926 0.8263 0.4110 0.093 Uiso 1 1 calc R
C35 C 0.7450(15) 0.7020(14) 0.4088(14) 0.075(6) Uani 1 1 d .
H35 H 0.8045 0.7028 0.4538 0.090 Uiso 1 1 calc R
N5 N 0.4455(10) 0.2658(8) 0.1034(8) 0.037(3) Uani 1 1 d .
N6 N 0.5413(10) 0.2909(8) 0.1495(8) 0.036(3) Uani 1 1 d .
N7 N 0.5738(9) 0.2751(8) 0.0923(9) 0.034(3) Uani 1 1 d .
C38 C 0.3239(12) 0.2009(9) -0.0570(10) 0.038(4) Uani 1 1 d .
C39 C 0.2483(14) 0.2298(11) -0.0492(12) 0.046(5) Uani 1 1 d .
C44 C 0.4232(12) 0.2364(10) 0.0188(12) 0.041(4) Uani 1 1 d .
C40 C 0.1560(13) 0.2029(12) -0.1200(13) 0.058(5) Uani 1 1 d .
H40 H 0.1072 0.2215 -0.1146 0.069 Uiso 1 1 calc R
O2 O 0.2714(7) 0.2867(6) 0.0296(7) 0.046(3) Uani 1 1 d .
C14 C 0.3121(19) 0.1327(10) 0.1511(15) 0.061(6) Uani 1 1 d .
C16 C 0.2311(14) 0.2292(12) 0.1846(13) 0.055(5) Uani 1 1 d .
H16 H 0.1743 0.2438 0.1660 0.066 Uiso 1 1 calc R
C12 C 0.3948(13) 0.2532(11) 0.2859(11) 0.045(4) Uani 1 1 d .
H12 H 0.4587 0.2948 0.3359 0.054 Uiso 1 1 calc R
C11 C 0.3115(14) 0.2783(11) 0.2652(12) 0.044(4) Uani 1 1 d .
C15 C 0.2319(14) 0.1577(13) 0.1295(13) 0.063(5) Uani 1 1 d .
H15 H 0.1747 0.1247 0.0747 0.075 Uiso 1 1 calc R
C5 C 0.2375(13) 0.6931(12) 0.1922(12) 0.049(5) Uani 1 1 d .
H5 H 0.2036 0.7051 0.1343 0.058 Uiso 1 1 calc R
C6 C 0.3303(14) 0.7551(12) 0.2598(13) 0.054(5) Uani 1 1 d .
H6 H 0.3596 0.8104 0.2496 0.065 Uiso 1 1 calc R
C4 C 0.2050(13) 0.6072(12) 0.1982(12) 0.052(5) Uani 1 1 d .
C1 C 0.3869(13) 0.7313(11) 0.3369(11) 0.050(5) Uani 1 1 d .
C2 C 0.3538(16) 0.6469(12) 0.3411(13) 0.060(5) Uani 1 1 d .
H2 H 0.3993 0.6262 0.3857 0.072 Uiso 1 1 calc R
C3 C 0.2628(14) 0.5862(11) 0.2729(12) 0.046(5) Uani 1 1 d .
H3 H 0.2469 0.5235 0.2708 0.055 Uiso 1 1 calc R
C23 C 0.7660(14) 0.1973(12) 0.0919(12) 0.053(5) Uani 1 1 d .
H23 H 0.7575 0.1751 0.0335 0.064 Uiso 1 1 calc R
C26 C 0.7934(14) 0.2667(12) 0.2658(11) 0.053(5) Uani 1 1 d .
H26 H 0.7987 0.2887 0.3229 0.063 Uiso 1 1 calc R
C21 C 0.8703(13) 0.3087(11) 0.2460(13) 0.051(5) Uani 1 1 d .
C25 C 0.7116(12) 0.1943(12) 0.2017(12) 0.049(5) Uani 1 1 d .
H25 H 0.6639 0.1674 0.2173 0.059 Uiso 1 1 calc R
C24 C 0.6985(14) 0.1609(12) 0.1162(14) 0.054(5) Uani 1 1 d .
C22 C 0.8468(15) 0.2670(14) 0.1546(14) 0.063(6) Uani 1 1 d .
H22 H 0.8930 0.2909 0.1361 0.075 Uiso 1 1 calc R
C19 C 0.2464(16) 0.3172(14) 0.3647(14) 0.098(7) Uani 1 1 d U
H19A H 0.2737 0.2798 0.3983 0.147 Uiso 1 1 calc R
H19B H 0.1797 0.2831 0.3179 0.147 Uiso 1 1 calc R
H19C H 0.2463 0.3658 0.4055 0.147 Uiso 1 1 calc R
C13 C 0.3949(14) 0.1848(12) 0.2293(14) 0.054(5) Uani 1 1 d .
H13 H 0.4579 0.1773 0.2410 0.065 Uiso 1 1 calc R
C20 C 0.3107(16) 0.0577(12) 0.0827(14) 0.093(7) Uani 1 1 d .
H20A H 0.2493 0.0372 0.0270 0.140 Uiso 1 1 calc R
H20B H 0.3171 0.0094 0.1079 0.140 Uiso 1 1 calc R
H20C H 0.3649 0.0793 0.0703 0.140 Uiso 1 1 calc R
C18 C 0.4050(16) 0.4191(13) 0.3921(13) 0.086(7) Uani 1 1 d .
H18A H 0.4497 0.3889 0.4175 0.129 Uiso 1 1 calc R
H18B H 0.3966 0.4516 0.4395 0.129 Uiso 1 1 calc R
H18C H 0.4316 0.4596 0.3656 0.129 Uiso 1 1 calc R
C17 C 0.3085(17) 0.3534(13) 0.3211(14) 0.073(6) Uani 1 1 d .
H17 H 0.2742 0.3843 0.2806 0.088 Uiso 1 1 calc R
O3 O 0.7355(7) 0.4214(6) 0.2136(7) 0.041(3) Uani 1 1 d .
C47 C 0.8513(13) 0.5577(12) 0.3097(13) 0.060(5) Uani 1 1 d .
H47 H 0.8363 0.5461 0.3557 0.072 Uiso 1 1 calc R
C45 C 0.8243(11) 0.5146(10) 0.1601(11) 0.037(4) Uani 1 1 d .
C48 C 0.9183(15) 0.6354(12) 0.3280(13) 0.072(6) Uani 1 1 d .
H48 H 0.9490 0.6775 0.3852 0.086 Uiso 1 1 calc R
C46 C 0.8035(11) 0.4942(11) 0.2280(10) 0.037(4) Uani 1 1 d .
C51 C 0.7706(11) 0.4513(11) 0.0705(11) 0.042(4) Uani 1 1 d .
C30 C 0.6127(14) 0.0850(12) 0.0493(13) 0.078(6) Uani 1 1 d .
H30A H 0.6052 0.0832 -0.0106 0.117 Uiso 1 1 calc R
H30B H 0.5547 0.0899 0.0519 0.117 Uiso 1 1 calc R
H30C H 0.6210 0.0314 0.0620 0.117 Uiso 1 1 calc R
C27 C 0.9545(14) 0.3837(14) 0.3136(14) 0.081(7) Uani 1 1 d .
H27 H 0.9315 0.4257 0.3399 0.097 Uiso 1 1 calc R
C8 C 0.4568(16) 0.8739(14) 0.4563(14) 0.127(10) Uani 1 1 d .
H8A H 0.4150 0.8463 0.4800 0.191 Uiso 1 1 calc R
H8B H 0.4214 0.8986 0.4109 0.191 Uiso 1 1 calc R
H8C H 0.5150 0.9204 0.5052 0.191 Uiso 1 1 calc R
C9 C 0.5496(16) 0.7610(16) 0.4747(13) 0.100(8) Uani 1 1 d .
C7 C 0.4883(16) 0.8012(14) 0.4111(14) 0.088(7) Uani 1 1 d .
H7 H 0.5243 0.8283 0.3810 0.106 Uiso 1 1 calc R
C10 C 0.1097(14) 0.5436(13) 0.1269(14) 0.086(7) Uani 1 1 d .
H10A H 0.1115 0.4845 0.1203 0.129 Uiso 1 1 calc R
H10B H 0.0955 0.5568 0.0702 0.129 Uiso 1 1 calc R
H10C H 0.0590 0.5475 0.1431 0.129 Uiso 1 1 calc R
S1 S 0.7120(5) 0.3971(5) 0.4718(5) 0.088(2) Uani 1 1 d D
C43 C 0.2980(14) 0.1416(12) -0.1368(12) 0.064(5) Uani 1 1 d .
H43 H 0.3441 0.1185 -0.1423 0.076 Uiso 1 1 calc R
C41 C 0.1378(15) 0.1477(15) -0.1992(14) 0.087(7) Uani 1 1 d .
H41 H 0.0759 0.1306 -0.2500 0.104 Uiso 1 1 calc R
C42 C 0.2078(17) 0.1155(13) -0.2074(14) 0.081(6) Uani 1 1 d .
H42 H 0.1917 0.0758 -0.2623 0.097 Uiso 1 1 calc R
N9 N 0.7241(9) 0.3660(7) 0.0518(8) 0.033(3) Uani 1 1 d .
O4 O 0.7516(13) 0.4382(14) 0.4285(11) 0.149(8) Uani 1 1 d .
O6 O 0.7287(18) 0.4552(14) 0.5488(16) 0.174(10) Uani 1 1 d .
O5 O 0.6246(17) 0.3374(18) 0.434(2) 0.286(19) Uani 1 1 d .
F2 F 0.762(2) 0.2946(17) 0.5630(16) 0.250(14) Uani 1 1 d .
F1 F 0.798(3) 0.291(2) 0.4699(19) 0.271(17) Uani 1 1 d .
F3 F 0.876(2) 0.3931(18) 0.556(2) 0.298(17) Uani 1 1 d .
C29 C 1.0192(17) 0.4301(15) 0.2838(18) 0.133(10) Uani 1 1 d .
H29A H 1.0409 0.3893 0.2564 0.200 Uiso 1 1 calc R
H29B H 1.0756 0.4760 0.3353 0.200 Uiso 1 1 calc R
H29C H 0.9848 0.4565 0.2397 0.200 Uiso 1 1 calc R
C28 C 1.0141(16) 0.3507(16) 0.3869(15) 0.123(9) Uani 1 1 d .
H28A H 1.0461 0.3173 0.3648 0.184 Uiso 1 1 calc R
H28B H 0.9714 0.3132 0.4041 0.184 Uiso 1 1 calc R
H28C H 1.0633 0.4004 0.4392 0.184 Uiso 1 1 calc R
N8 N 0.5018(9) 0.2400(7) 0.0080(8) 0.035(3) Uani 1 1 d .
N10 N 0.6797(8) 0.3308(7) -0.0362(8) 0.033(3) Uani 1 1 d .
N12 N 0.7564(8) 0.4724(8) -0.0061(8) 0.034(3) Uani 1 1 d .
N11 N 0.7006(9) 0.3948(8) -0.0702(8) 0.035(3) Uani 1 1 d .
C50 C 0.8966(12) 0.5914(10) 0.1751(10) 0.043(4) Uani 1 1 d .
H50 H 0.9135 0.6005 0.1295 0.052 Uiso 1 1 calc R
C49 C 0.9430(14) 0.6537(11) 0.2579(14) 0.069(6) Uani 1 1 d .
H49 H 0.9902 0.7078 0.2693 0.083 Uiso 1 1 calc R
S3 S 0.9890(5) 0.2888(4) 1.0096(5) 0.0844(18) Uani 1 1 d .
O11 O 1.0180(17) 0.3074(13) 0.9469(19) 0.200(12) Uani 1 1 d .
O10 O 1.0671(15) 0.3083(13) 1.0929(17) 0.202(12) Uani 1 1 d .
F8 F 1.0002(12) 0.1361(9) 0.9665(12) 0.152(6) Uani 1 1 d .
F7 F 0.9224(17) 0.1479(12) 1.0327(18) 0.216(11) Uani 1 1 d .
F9 F 0.8655(16) 0.1470(14) 0.8953(18) 0.288(19) Uani 1 1 d .
O12 O 0.9139(9) 0.3153(9) 1.0101(9) 0.078(4) Uani 1 1 d .
C101 C 0.780(2) 0.335(2) 0.512(2) 0.111(9) Uani 1 1 d DU
C103 C 0.938(3) 0.175(2) 0.970(3) 0.136(13) Uani 1 1 d .
O51 O 0.623(3) 0.592(3) 0.105(3) 0.153(18) Uani 0.50 1 d PD
C61 C 0.534(5) 0.533(5) 0.051(4) 0.20(4) Uani 0.50 1 d PDU
C102 C 0.615(2) 1.0279(18) 0.3404(14) 1.02(3) Uani 1 1 d DU
S2 S 0.5264(6) 0.9862(4) 0.2321(5) 0.102(2) Uani 1 1 d D
O7 O 0.454(3) 0.951(3) 0.241(3) 0.318(18) Uani 1 1 d U
O8 O 0.5166(12) 1.0529(11) 0.1922(12) 0.135(7) Uani 1 1 d .
F4 F 0.687(2) 1.054(2) 0.338(2) 0.319(14) Uani 1 1 d DU
F5 F 0.615(2) 0.9863(17) 0.3881(14) 0.35(2) Uani 1 1 d D
F6 F 0.610(2) 1.0912(18) 0.3738(19) 0.291(12) Uani 1 1 d DU
O9 O 0.550(3) 0.9272(18) 0.2094(16) 0.33(2) Uani 1 1 d .

loop_
_atom_site_aniso_label
_atom_site_aniso_U_11
_atom_site_aniso_U_22
_atom_site_aniso_U_33
_atom_site_aniso_U_23
_atom_site_aniso_U_13
_atom_site_aniso_U_12
Ru3 0.0337(9) 0.0418(8) 0.0377(8) 0.0166(7) 0.0225(7) 0.0157(7)
Ru1 0.0427(9) 0.0378(8) 0.0396(8) 0.0158(7) 0.0265(7) 0.0194(7)
Ru2 0.0336(9) 0.0370(7) 0.0420(8) 0.0154(7) 0.0231(7) 0.0146(7)
Ag2 0.0434(10) 0.0486(8) 0.0619(10) 0.0237(7) 0.0188(8) 0.0164(7)
Ag3 0.0437(9) 0.0655(9) 0.0451(9) 0.0085(7) 0.0214(7) 0.0253(8)
Ag1 0.0629(11) 0.0490(8) 0.0482(9) 0.0131(7) 0.0326(8) 0.0078(7)
N2 0.033(8) 0.039(8) 0.037(8) 0.022(7) 0.017(7) 0.013(7)
N4 0.031(9) 0.046(8) 0.029(8) 0.011(7) 0.012(7) 0.009(7)
N3 0.026(9) 0.040(8) 0.037(8) 0.020(7) 0.012(7) 0.014(7)
N1 0.037(9) 0.024(7) 0.035(8) 0.014(6) 0.013(7) 0.012(7)
C33 0.044(13) 0.035(10) 0.059(13) 0.005(9) 0.015(11) 0.000(10)
C31 0.044(13) 0.047(11) 0.040(11) 0.007(9) 0.022(10) 0.017(10)
C37 0.046(12) 0.033(10) 0.032(10) 0.015(8) 0.019(9) 0.016(9)
C32 0.024(11) 0.035(10) 0.037(10) 0.009(8) 0.006(9) 0.006(8)
O1 0.041(8) 0.046(7) 0.049(7) 0.025(6) 0.029(6) 0.008(6)
C36 0.046(14) 0.051(12) 0.057(13) 0.005(10) 0.018(11) 0.014(11)
C34 0.034(14) 0.059(14) 0.069(15) -0.015(12) -0.002(12) -0.026(11)
C35 0.040(15) 0.068(15) 0.085(16) 0.009(13) 0.011(12) 0.012(13)
N5 0.041(10) 0.043(8) 0.026(8) 0.011(7) 0.018(7) 0.009(7)
N6 0.034(9) 0.042(8) 0.041(8) 0.018(7) 0.025(8) 0.015(7)
N7 0.028(9) 0.051(8) 0.034(8) 0.021(7) 0.019(8) 0.017(7)
C38 0.040(12) 0.038(9) 0.032(10) 0.000(8) 0.024(9) 0.003(9)
C39 0.059(14) 0.064(12) 0.044(11) 0.027(10) 0.033(11) 0.047(11)
C44 0.032(12) 0.042(10) 0.052(12) 0.022(9) 0.020(10) 0.010(9)
C40 0.034(13) 0.080(14) 0.054(13) 0.015(11) 0.015(11) 0.024(11)
O2 0.042(8) 0.046(7) 0.044(7) 0.005(6) 0.017(6) 0.019(6)
C14 0.11(2) 0.027(10) 0.082(16) 0.026(11) 0.073(16) 0.034(12)
C16 0.064(15) 0.072(14) 0.067(14) 0.050(12) 0.051(13) 0.032(12)
C12 0.055(13) 0.053(11) 0.042(11) 0.026(9) 0.027(10) 0.030(10)
C11 0.058(14) 0.049(11) 0.047(12) 0.027(10) 0.035(11) 0.029(10)
C15 0.057(15) 0.068(14) 0.055(13) 0.015(11) 0.030(12) 0.007(12)
C5 0.049(13) 0.067(13) 0.058(12) 0.026(11) 0.039(11) 0.037(11)
C6 0.073(15) 0.059(12) 0.081(15) 0.037(12) 0.065(13) 0.042(12)
C4 0.047(13) 0.063(12) 0.058(13) 0.006(11) 0.047(11) 0.009(11)
C1 0.056(13) 0.060(12) 0.037(11) -0.002(10) 0.030(10) 0.019(11)
C2 0.090(17) 0.061(13) 0.063(14) 0.033(12) 0.054(14) 0.042(13)
C3 0.068(14) 0.041(10) 0.055(12) 0.023(10) 0.045(12) 0.029(11)
C23 0.052(14) 0.052(12) 0.040(11) 0.005(10) 0.007(11) 0.025(11)
C26 0.073(15) 0.072(13) 0.034(11) 0.024(10) 0.031(11) 0.047(12)
C21 0.046(13) 0.062(12) 0.056(13) 0.032(11) 0.028(11) 0.017(10)
C25 0.031(11) 0.080(14) 0.050(12) 0.050(11) 0.016(10) 0.027(11)
C24 0.057(14) 0.054(12) 0.072(15) 0.029(12) 0.041(13) 0.030(11)
C22 0.074(16) 0.101(16) 0.082(16) 0.063(14) 0.063(14) 0.072(14)
C19 0.104(11) 0.111(11) 0.094(10) 0.019(8) 0.070(9) 0.031(8)
C13 0.044(13) 0.052(12) 0.074(15) 0.031(12) 0.028(12) 0.022(11)
C20 0.12(2) 0.063(14) 0.12(2) 0.036(14) 0.066(17) 0.053(14)
C18 0.11(2) 0.082(16) 0.064(15) 0.011(13) 0.048(15) 0.021(15)
C17 0.11(2) 0.077(15) 0.079(16) 0.032(13) 0.077(16) 0.047(15)
O3 0.033(7) 0.047(7) 0.050(7) 0.019(6) 0.026(6) 0.012(6)
C47 0.053(14) 0.055(12) 0.070(14) 0.016(11) 0.039(12) 0.001(11)
C45 0.027(10) 0.039(10) 0.036(10) 0.006(8) 0.012(9) 0.004(8)
C48 0.077(16) 0.058(13) 0.049(13) -0.014(10) 0.016(12) 0.016(12)
C46 0.032(11) 0.051(11) 0.014(9) 0.000(8) 0.003(8) 0.012(9)
C51 0.032(11) 0.058(12) 0.048(12) 0.027(10) 0.024(9) 0.017(9)
C30 0.072(16) 0.062(14) 0.080(15) 0.025(12) 0.031(13) 0.002(12)
C27 0.026(13) 0.081(16) 0.084(16) 0.032(14) -0.012(12) 0.001(12)
C8 0.09(2) 0.12(2) 0.086(18) -0.070(15) 0.011(15) 0.017(16)
C9 0.086(19) 0.15(2) 0.055(14) 0.038(15) 0.006(13) 0.062(17)
C7 0.082(18) 0.087(16) 0.071(16) -0.010(13) 0.029(14) 0.026(14)
C10 0.064(17) 0.083(16) 0.115(19) 0.010(14) 0.057(15) 0.018(13)
S1 0.078(5) 0.130(6) 0.077(5) 0.058(5) 0.041(4) 0.043(5)
C43 0.034(13) 0.082(14) 0.050(13) -0.016(11) 0.017(11) 0.010(11)
C41 0.048(16) 0.14(2) 0.053(15) 0.019(15) 0.001(12) 0.044(15)
C42 0.067(18) 0.086(16) 0.071(16) -0.014(12) 0.028(14) 0.030(14)
N9 0.027(8) 0.029(7) 0.031(8) 0.006(6) 0.006(7) 0.007(6)
O4 0.120(15) 0.25(2) 0.134(16) 0.137(17) 0.080(13) 0.080(15)
O6 0.31(3) 0.170(19) 0.19(2) 0.095(17) 0.18(2) 0.17(2)
O5 0.087(19) 0.23(3) 0.33(4) 0.14(3) -0.04(2) -0.052(19)
F2 0.44(4) 0.34(3) 0.30(3) 0.26(3) 0.31(3) 0.31(3)
F1 0.46(5) 0.36(4) 0.29(3) 0.18(3) 0.31(4) 0.32(4)
F3 0.18(3) 0.25(3) 0.32(3) 0.07(3) -0.03(2) 0.12(2)
C29 0.08(2) 0.081(18) 0.16(3) 0.006(18) 0.015(19) -0.012(15)
C28 0.057(18) 0.15(2) 0.11(2) 0.030(19) 0.001(15) 0.020(17)
N8 0.027(9) 0.039(8) 0.034(8) 0.006(7) 0.013(7) 0.010(7)
N10 0.019(8) 0.036(7) 0.033(8) 0.010(6) 0.007(6) 0.001(6)
N12 0.027(8) 0.037(8) 0.033(8) 0.006(7) 0.014(7) 0.008(7)
N11 0.043(9) 0.044(8) 0.031(8) 0.019(7) 0.023(7) 0.023(7)
C50 0.044(12) 0.042(10) 0.023(10) -0.009(8) 0.009(9) 0.006(9)
C49 0.078(16) 0.042(11) 0.086(16) 0.025(12) 0.044(14) 0.010(11)
S3 0.044(4) 0.090(5) 0.122(6) 0.042(4) 0.038(4) 0.025(4)
O11 0.26(3) 0.183(19) 0.39(3) 0.17(2) 0.30(3) 0.134(19)
O10 0.110(18) 0.146(18) 0.23(2) 0.005(17) -0.024(17) 0.081(15)
F8 0.135(15) 0.106(11) 0.25(2) 0.038(12) 0.121(15) 0.047(11)
F7 0.31(3) 0.148(16) 0.36(3) 0.130(19) 0.28(3) 0.107(17)
F9 0.15(2) 0.167(19) 0.27(3) -0.070(19) -0.090(19) 0.039(16)
O12 0.047(9) 0.125(12) 0.092(10) 0.055(9) 0.040(8) 0.049(9)
C101 0.113(12) 0.123(13) 0.106(12) 0.025(9) 0.062(10) 0.043(9)
C103 0.15(3) 0.21(4) 0.17(3) 0.12(3) 0.13(3) 0.12(3)
O51 0.21(5) 0.15(3) 0.28(5) 0.16(4) 0.21(4) 0.14(4)
C61 0.21(4) 0.20(4) 0.20(4) 0.063(16) 0.10(2) 0.071(17)
C102 1.02(3) 1.02(3) 1.02(3) 0.309(8) 0.485(12) 0.365(9)
S2 0.132(7) 0.059(4) 0.117(6) 0.031(4) 0.059(5) 0.032(4)
O7 0.315(19) 0.32(2) 0.320(19) 0.114(9) 0.148(11) 0.103(9)
O8 0.142(16) 0.121(14) 0.177(17) 0.100(14) 0.088(14) 0.045(12)
F4 0.316(16) 0.317(16) 0.311(16) 0.120(11) 0.129(10) 0.113(10)
F5 0.46(4) 0.26(3) 0.147(19) 0.122(19) 0.03(2) -0.01(3)
F6 0.304(15) 0.294(15) 0.279(15) 0.081(10) 0.148(11) 0.099(10)
O9 0.61(6) 0.24(3) 0.16(2) -0.006(19) 0.12(3) 0.33(4)

loop_
_atom_type_symbol
_atom_type_description
_atom_type_scat_dispersion_real
_atom_type_scat_dispersion_imag
_atom_type_scat_source
C C 0.0033 0.0016 'International Tables Vol C Tables 4.2.6.8 and 6.1.1.4'
H H 0.0000 0.0000 'International Tables Vol C Tables 4.2.6.8 and 6.1.1.4'
N N 0.0061 0.0033 'International Tables Vol C Tables 4.2.6.8 and 6.1.1.4'
O O 0.0106 0.0060 'International Tables Vol C Tables 4.2.6.8 and 6.1.1.4'
F F 0.0171 0.0103 'International Tables Vol C Tables 4.2.6.8 and 6.1.1.4'
S S 0.1246 0.1234 'International Tables Vol C Tables 4.2.6.8 and 6.1.1.4'
Ru Ru -1.2594 0.8363 'International Tables Vol C Tables 4.2.6.8 and 6.1.1.4'
Ag Ag -0.8971 1.1015 'International Tables Vol C Tables 4.2.6.8 and 6.1.1.4'

loop_
_geom_angle_atom_site_label_1
_geom_angle_atom_site_label_2
_geom_angle_atom_site_label_3
_geom_angle
_geom_angle_site_symmetry_1
_geom_angle_site_symmetry_3
N9 Ru3 O3 81.2(4) . .
N9 Ru3 N7 88.9(4) . .
O3 Ru3 N7 83.2(4) . .
N9 Ru3 C22 94.1(5) . .
O3 Ru3 C22 123.6(7) . .
N7 Ru3 C22 153.2(7) . .
N9 Ru3 C25 159.6(6) . .
O3 Ru3 C25 118.9(6) . .
N7 Ru3 C25 90.3(5) . .
C22 Ru3 C25 77.7(6) . .
N9 Ru3 C26 153.7(6) . .
O3 Ru3 C26 93.3(5) . .
N7 Ru3 C26 116.1(6) . .
C22 Ru3 C26 67.5(6) . .
C25 Ru3 C26 37.8(6) . .
N9 Ru3 C24 122.5(6) . .
O3 Ru3 C24 155.5(6) . .
N7 Ru3 C24 90.7(6) . .
C22 Ru3 C24 65.3(7) . .
C25 Ru3 C24 37.1(6) . .
C26 Ru3 C24 68.2(7) . .
N9 Ru3 C23 95.9(6) . .
O3 Ru3 C23 160.2(6) . .
N7 Ru3 C23 116.4(6) . .
C22 Ru3 C23 36.8(6) . .
C25 Ru3 C23 66.3(7) . .
C26 Ru3 C23 80.6(6) . .
C24 Ru3 C23 36.1(6) . .
N9 Ru3 C21 115.8(5) . .
O3 Ru3 C21 93.8(6) . .
N7 Ru3 C21 154.5(5) . .
C22 Ru3 C21 38.6(6) . .
C25 Ru3 C21 68.9(6) . .
C26 Ru3 C21 38.6(6) . .
C24 Ru3 C21 81.6(7) . .
C23 Ru3 C21 69.7(7) . .
N1 Ru1 O1 80.6(4) . .
N1 Ru1 N11 89.5(4) . 2_665
O1 Ru1 N11 84.0(4) . 2_665
N1 Ru1 C6 159.0(6) . .
O1 Ru1 C6 95.0(5) . .
N11 Ru1 C6 110.6(6) 2_665 .
N1 Ru1 C3 93.3(5) . .
O1 Ru1 C3 151.4(6) . .
N11 Ru1 C3 124.1(6) 2_665 .
C6 Ru1 C3 80.7(6) . .
N1 Ru1 C4 117.0(6) . .
O1 Ru1 C4 162.2(6) . .
N11 Ru1 C4 93.8(6) 2_665 .
C6 Ru1 C4 69.2(7) . .
C3 Ru1 C4 37.3(6) . .
N1 Ru1 C5 154.5(6) . .
O1 Ru1 C5 124.2(5) . .
N11 Ru1 C5 88.0(5) 2_665 .
C6 Ru1 C5 38.4(6) . .
C3 Ru1 C5 67.6(6) . .
C4 Ru1 C5 38.0(6) . .
N1 Ru1 C2 94.4(5) . .
O1 Ru1 C2 114.5(6) . .
N11 Ru1 C2 161.5(7) 2_665 .
C6 Ru1 C2 68.6(6) . .
C3 Ru1 C2 37.6(6) . .
C4 Ru1 C2 68.3(7) . .
C5 Ru1 C2 80.7(6) . .
N1 Ru1 C1 120.6(6) . .
O1 Ru1 C1 91.9(5) . .
N11 Ru1 C1 148.7(6) 2_665 .
C6 Ru1 C1 38.6(6) . .
C3 Ru1 C1 67.1(6) . .
C4 Ru1 C1 80.9(6) . .
C5 Ru1 C1 68.8(7) . .
C2 Ru1 C1 36.9(6) . .
N5 Ru2 O2 81.7(5) . .
N5 Ru2 N3 88.7(5) . .
O2 Ru2 N3 82.5(4) . .
N5 Ru2 C15 123.6(7) . .
O2 Ru2 C15 92.8(6) . .
N3 Ru2 C15 146.5(7) . .
N5 Ru2 C13 90.8(6) . .
O2 Ru2 C13 149.1(6) . .
N3 Ru2 C13 127.5(6) . .
C15 Ru2 C13 66.5(7) . .
N5 Ru2 C16 161.4(6) . .
O2 Ru2 C16 98.2(6) . .
N3 Ru2 C16 109.8(6) . .
C15 Ru2 C16 37.9(6) . .
C13 Ru2 C16 79.7(6) . .
N5 Ru2 C12 114.6(6) . .
O2 Ru2 C12 163.6(5) . .
N3 Ru2 C12 98.0(5) . .
C15 Ru2 C12 77.7(7) . .
C13 Ru2 C12 37.0(6) . .
C16 Ru2 C12 66.1(6) . .
N5 Ru2 C14 94.7(6) . .
O2 Ru2 C14 113.4(7) . .
N3 Ru2 C14 164.0(7) . .
C15 Ru2 C14 37.2(7) . .
C13 Ru2 C14 37.0(6) . .
C16 Ru2 C14 68.2(7) . .
C12 Ru2 C14 66.4(7) . .
N5 Ru2 C11 151.5(6) . .
O2 Ru2 C11 126.1(5) . .
N3 Ru2 C11 89.4(5) . .
C15 Ru2 C11 66.7(7) . .
C13 Ru2 C11 68.2(6) . .
C16 Ru2 C11 36.2(6) . .
C12 Ru2 C11 37.8(5) . .
C14 Ru2 C11 80.2(6) . .
N12 Ag2 O2 132.4(4) 2_665 .
N12 Ag2 N2 91.3(4) 2_665 .
O2 Ag2 N2 77.7(4) . .
N4 Ag3 O3 131.8(4) . .
N4 Ag3 N6 92.5(5) . .
O3 Ag3 N6 77.3(4) . .
N4 Ag3 O4 124.8(5) . .
O3 Ag3 O4 95.7(5) . .
N6 Ag3 O4 129.4(6) . .
N8 Ag1 O1 131.5(4) 2_665 .
N8 Ag1 O9 114.7(10) 2_665 .
O1 Ag1 O9 102.2(8) . .
N8 Ag1 N10 91.5(4) 2_665 2_665
O1 Ag1 N10 78.7(4) . 2_665
O9 Ag1 N10 139.5(10) . 2_665
N1 N2 N3 106.8(11) . .
N1 N2 Ag2 122.9(9) . .
N3 N2 Ag2 117.8(9) . .
N3 N4 C37 107.0(12) . .
N3 N4 Ag3 122.7(9) . .
C37 N4 Ag3 130.0(11) . .
N4 N3 N2 109.3(11) . .
N4 N3 Ru2 131.9(9) . .
N2 N3 Ru2 118.6(10) . .
C37 N1 N2 109.1(11) . .
C37 N1 Ru1 126.5(10) . .
N2 N1 Ru1 124.4(10) . .
C32 C33 C34 115.9(16) . .
C36 C31 C32 116.4(16) . .
C36 C31 C37 123.4(15) . .
C32 C31 C37 120.1(15) . .
N1 C37 N4 107.7(13) . .
N1 C37 C31 125.8(14) . .
N4 C37 C31 126.5(16) . .
C33 C32 O1 117.6(14) . .
C33 C32 C31 122.0(15) . .
O1 C32 C31 120.3(14) . .
C32 O1 Ru1 122.4(8) . .
C32 O1 Ag1 122.9(8) . .
Ru1 O1 Ag1 114.6(5) . .
C35 C36 C31 125.0(18) . .
C35 C34 C33 123.6(17) . .
C36 C35 C34 116.9(19) . .
C44 N5 N6 106.1(12) . .
C44 N5 Ru2 126.5(12) . .
N6 N5 Ru2 127.5(10) . .
N7 N6 N5 107.6(12) . .
N7 N6 Ag3 120.1(10) . .
N5 N6 Ag3 120.1(9) . .
N6 N7 N8 111.8(12) . .
N6 N7 Ru3 117.7(10) . .
N8 N7 Ru3 130.4(10) . .
C43 C38 C39 117.6(16) . .
C43 C38 C44 122.9(15) . .
C39 C38 C44 119.5(15) . .
O2 C39 C40 119.5(15) . .
O2 C39 C38 118.7(15) . .
C40 C39 C38 121.8(16) . .
N5 C44 N8 112.4(15) . .
N5 C44 C38 125.0(15) . .
N8 C44 C38 122.6(16) . .
C39 C40 C41 116.9(17) . .
C39 O2 Ru2 122.1(8) . .
C39 O2 Ag2 121.0(8) . .
Ru2 O2 Ag2 116.4(5) . .
C13 C14 C15 116.4(17) . .
C13 C14 C20 123(2) . .
C15 C14 C20 120(2) . .
C13 C14 Ru2 69.4(9) . .
C15 C14 Ru2 69.2(9) . .
C20 C14 Ru2 124.9(12) . .
C11 C16 C15 120.7(18) . .
C11 C16 Ru2 74.6(10) . .
C15 C16 Ru2 69.7(10) . .
C13 C12 C11 122.5(17) . .
C13 C12 Ru2 70.0(9) . .
C11 C12 Ru2 73.5(9) . .
C16 C11 C12 115.6(16) . .
C16 C11 C17 119.4(18) . .
C12 C11 C17 124.9(18) . .
C16 C11 Ru2 69.2(10) . .
C12 C11 Ru2 68.8(9) . .
C17 C11 Ru2 130.0(11) . .
C14 C15 C16 123.2(19) . .
C14 C15 Ru2 73.6(10) . .
C16 C15 Ru2 72.4(10) . .
C4 C5 C6 119.8(16) . .
C4 C5 Ru1 70.8(9) . .
C6 C5 Ru1 69.9(9) . .
C5 C6 C1 119.2(15) . .
C5 C6 Ru1 71.7(10) . .
C1 C6 Ru1 72.3(9) . .
C3 C4 C5 119.0(17) . .
C3 C4 C10 121.9(17) . .
C5 C4 C10 119.1(18) . .
C3 C4 Ru1 71.3(10) . .
C5 C4 Ru1 71.2(9) . .
C10 C4 Ru1 131.1(12) . .
C2 C1 C6 119.6(17) . .
C2 C1 C7 122.0(18) . .
C6 C1 C7 118.2(17) . .
C2 C1 Ru1 70.9(10) . .
C6 C1 Ru1 69.1(9) . .
C7 C1 Ru1 129.5(12) . .
C1 C2 C3 120.2(17) . .
C1 C2 Ru1 72.3(9) . .
C3 C2 Ru1 70.9(10) . .
C4 C3 C2 121.9(15) . .
C4 C3 Ru1 71.4(9) . .
C2 C3 Ru1 71.4(9) . .
C24 C23 C22 117.8(18) . .
C24 C23 Ru3 71.7(11) . .
C22 C23 Ru3 69.5(10) . .
C25 C26 C21 121.0(16) . .
C25 C26 Ru3 70.9(9) . .
C21 C26 Ru3 73.4(9) . .
C22 C21 C27 129.1(17) . .
C22 C21 C26 110.7(16) . .
C27 C21 C26 120.1(18) . .
C22 C21 Ru3 67.0(9) . .
C27 C21 Ru3 130.7(13) . .
C26 C21 Ru3 68.0(9) . .
C24 C25 C26 122.1(16) . .
C24 C25 Ru3 72.4(9) . .
C26 C25 Ru3 71.3(9) . .
C23 C24 C25 120.5(18) . .
C23 C24 C30 117.6(18) . .
C25 C24 C30 121.9(17) . .
C23 C24 Ru3 72.2(10) . .
C25 C24 Ru3 70.4(10) . .
C30 C24 Ru3 130.8(13) . .
C23 C22 C21 127.8(17) . .
C23 C22 Ru3 73.7(11) . .
C21 C22 Ru3 74.4(9) . .
C12 C13 C14 121.4(17) . .
C12 C13 Ru2 73.0(9) . .
C14 C13 Ru2 73.6(10) . .
C11 C17 C18 116.1(18) . .
C11 C17 C19 107.4(16) . .
C18 C17 C19 109.8(17) . .
C46 O3 Ru3 121.5(9) . .
C46 O3 Ag3 122.0(9) . .
Ru3 O3 Ag3 116.2(4) . .
C48 C47 C46 123.6(17) . .
C50 C45 C46 122.9(15) . .
C50 C45 C51 118.2(13) . .
C46 C45 C51 118.9(14) . .
C47 C48 C49 118.8(17) . .
O3 C46 C47 120.2(14) . .
O3 C46 C45 122.7(14) . .
C47 C46 C45 116.9(16) . .
N9 C51 N12 110.5(15) . .
N9 C51 C45 125.1(13) . .
N12 C51 C45 124.2(14) . .
C29 C27 C21 116(2) . .
C29 C27 C28 106.9(19) . .
C21 C27 C28 107.3(17) . .
C9 C7 C1 112.1(18) . .
C9 C7 C8 115.7(18) . .
C1 C7 C8 102.4(16) . .
O5 S1 O4 124.9(17) . .
O5 S1 O6 110.3(19) . .
O4 S1 O6 110.7(14) . .
O5 S1 C101 99.8(17) . .
O4 S1 C101 104.7(14) . .
O6 S1 C101 103.5(15) . .
C42 C43 C38 121.1(18) . .
C40 C41 C42 122.5(18) . .
C43 C42 C41 119.9(19) . .
N10 N9 C51 108.0(12) . .
N10 N9 Ru3 126.1(9) . .
C51 N9 Ru3 125.9(11) . .
S1 O4 Ag3 112.0(11) . .
N7 N8 C44 102.1(13) . .
N7 N8 Ag1 124.1(9) . 2_665
C44 N8 Ag1 133.0(11) . 2_665
N9 N10 N11 106.6(11) . .
N9 N10 Ag1 122.5(9) . 2_665
N11 N10 Ag1 119.7(9) . 2_665
N11 N12 C51 102.7(12) . .
N11 N12 Ag2 125.3(9) . 2_665
C51 N12 Ag2 131.5(11) . 2_665
N10 N11 N12 112.2(11) . .
N10 N11 Ru1 118.3(10) . 2_665
N12 N11 Ru1 129.4(9) . 2_665
C49 C50 C45 118.3(15) . .
C50 C49 C48 119.2(17) . .
O10 S3 O11 112.1(16) . .
O10 S3 O12 115.0(13) . .
O11 S3 O12 116.5(11) . .
O10 S3 C103 105.5(15) . .
O11 S3 C103 101.6(14) . .
O12 S3 C103 104.3(12) . .
F1 C101 F2 107(2) . .
F1 C101 F3 91(3) . .
F2 C101 F3 111(3) . .
F1 C101 S1 124(3) . .
F2 C101 S1 117(2) . .
F3 C101 S1 105(2) . .
F9 C103 F7 115(4) . .
F9 C103 F8 108(3) . .
F7 C103 F8 100(2) . .
F9 C103 S3 113(2) . .
F7 C103 S3 108(3) . .
F8 C103 S3 114(2) . .
O51 C61 C61 142(10) . 2_665
F6 C102 F5 104(3) . .
F6 C102 F4 102(3) . .
F5 C102 F4 116(3) . .
F6 C102 S2 110(2) . .
F5 C102 S2 118(2) . .
F4 C102 S2 106(2) . .
O9 S2 O7 105(2) . .
O9 S2 O8 125.8(19) . .
O7 S2 O8 112(2) . .
O9 S2 C102 98.5(18) . .
O7 S2 C102 101(2) . .
O8 S2 C102 110.7(13) . .
S2 O9 Ag1 139(3) . .

loop_
_geom_bond_atom_site_label_1
_geom_bond_atom_site_label_2
_geom_bond_distance
_geom_bond_site_symmetry_2
Ru3 N9 2.063(11) .
Ru3 O3 2.082(10) .
Ru3 N7 2.110(12) .
Ru3 C22 2.146(16) .
Ru3 C25 2.167(14) .
Ru3 C26 2.173(15) .
Ru3 C24 2.192(17) .
Ru3 C23 2.198(17) .
Ru3 C21 2.245(17) .
Ru1 N1 2.063(11) .
Ru1 O1 2.095(10) .
Ru1 N11 2.125(11) 2_665
Ru1 C6 2.171(16) .
Ru1 C3 2.190(15) .
Ru1 C4 2.191(16) .
Ru1 C5 2.195(15) .
Ru1 C2 2.196(16) .
Ru1 C1 2.214(15) .
Ru2 N5 2.066(13) .
Ru2 O2 2.082(10) .
Ru2 N3 2.098(12) .
Ru2 C15 2.142(17) .
Ru2 C13 2.145(15) .
Ru2 C16 2.176(16) .
Ru2 C12 2.183(14) .
Ru2 C14 2.199(15) .
Ru2 C11 2.245(16) .
Ag2 N12 2.267(11) 2_665
Ag2 O2 2.332(10) .
Ag2 N2 2.395(12) .
Ag3 N4 2.281(12) .
Ag3 O3 2.340(9) .
Ag3 N6 2.386(13) .
Ag3 O4 2.450(16) .
Ag1 N8 2.280(12) 2_665
Ag1 O1 2.363(9) .
Ag1 O9 2.36(2) .
Ag1 N10 2.370(12) 2_665
N2 N1 1.344(15) .
N2 N3 1.346(14) .
N4 N3 1.333(15) .
N4 C37 1.364(17) .
N1 C37 1.330(17) .
C33 C32 1.37(2) .
C33 C34 1.40(2) .
C31 C36 1.37(2) .
C31 C32 1.403(19) .
C31 C37 1.43(2) .
C32 O1 1.382(16) .
C36 C35 1.32(2) .
C34 C35 1.37(2) .
N5 C44 1.315(18) .
N5 N6 1.325(15) .
N6 N7 1.314(14) .
N7 N8 1.337(15) .
C38 C43 1.38(2) .
C38 C39 1.47(2) .
C38 C44 1.48(2) .
C39 O2 1.363(18) .
C39 C40 1.38(2) .
C44 N8 1.346(18) .
C40 C41 1.38(2) .
C14 C13 1.38(2) .
C14 C15 1.39(2) .
C14 C20 1.56(2) .
C16 C11 1.37(2) .
C16 C15 1.40(2) .
C12 C13 1.37(2) .
C12 C11 1.44(2) .
C11 C17 1.47(2) .
C5 C4 1.43(2) .
C5 C6 1.44(2) .
C6 C1 1.45(2) .
C4 C3 1.40(2) .
C4 C10 1.48(2) .
C1 C2 1.39(2) .
C1 C7 1.58(2) .
C2 C3 1.41(2) .
C23 C24 1.36(2) .
C23 C22 1.37(2) .
C26 C25 1.41(2) .
C26 C21 1.46(2) .
C21 C22 1.46(2) .
C21 C27 1.46(2) .
C25 C24 1.39(2) .
C24 C30 1.47(2) .
C19 C17 1.55(2) .
C18 C17 1.50(3) .
O3 C46 1.319(17) .
C47 C48 1.35(2) .
C47 C46 1.38(2) .
C45 C50 1.397(19) .
C45 C46 1.406(19) .
C45 C51 1.47(2) .
C48 C49 1.47(2) .
C51 N9 1.338(18) .
C51 N12 1.359(17) .
C27 C29 1.45(3) .
C27 C28 1.52(2) .
C8 C7 1.63(3) .
C9 C7 1.52(3) .
S1 O5 1.31(2) .
S1 O4 1.327(15) .
S1 O6 1.385(19) .
S1 C101 1.716(17) .
C43 C42 1.36(2) .
C41 C42 1.42(2) .
N9 N10 1.324(14) .
F2 C101 1.27(3) .
F1 C101 1.11(3) .
F3 C101 1.40(3) .
N8 Ag1 2.280(12) 2_665
N10 N11 1.328(14) .
N10 Ag1 2.370(12) 2_665
N12 N11 1.351(15) .
N12 Ag2 2.267(11) 2_665
N11 Ru1 2.125(11) 2_665
C50 C49 1.38(2) .
S3 O10 1.38(2) .
S3 O11 1.386(18) .
S3 O12 1.396(12) .
S3 C103 1.75(4) .
F8 C103 1.35(3) .
F7 C103 1.32(3) .
F9 C103 1.24(4) .
O51 C61 1.35(2) .
C61 C61 1.63(11) 2_665
C102 F6 1.15(2) .
C102 F5 1.155(19) .
C102 F4 1.162(19) .
C102 S2 1.697(19) .
S2 O9 1.200(18) .
S2 O7 1.25(4) .
S2 O8 1.403(14) .
